data_4345190
loop_
_publ_author_name
'Wang, Jian-Fang'
'Fang, Wei-Hui'
'Li, Dong-Sheng'
'Zhang, Lei'
'Zhang, Jian'

_publ_section_title
;
 Cocrystal of {Ti4} and {Ti6} Clusters with Enhanced Photochemical
 Properties
;
_journal_name_full 'Inorganic Chemistry'
_journal_paper_doi 10.1021/acs.inorgchem.6b02913
_journal_year 2017
_chemical_formula_sum 'C39 H73 Br2 Cu O16 P2 Ti4'
_chemical_formula_weight 1274.87
_space_group_crystal_system monoclinic
_space_group_IT_number 14
_space_group_name_Hall '-P 2ybc'
_space_group_name_H-M_alt 'P 1 21/c 1'
_symmetry_space_group_name_Hall '-P 2ybc'
_symmetry_space_group_name_H-M 'P 1 21/c 1'
_atom_sites_solution_hydrogens mixed
_audit_creation_method SHELXL-2014/7
_cell_angle_alpha 90
_cell_angle_beta 108.091(5)
_cell_angle_gamma 90
_cell_formula_units_Z 4
_cell_length_a 15.3644(12)
_cell_length_b 16.4557(7)
_cell_length_c 23.4463(18)
_cell_measurement_reflns_used 12772
_cell_measurement_temperature 293(2)
_cell_measurement_theta_max 2.6209
_cell_measurement_theta_min 2.6209
_cell_volume 5634.9(7)
_computing_structure_refinement 'SHELXL-2014/7 (Sheldrick, 2014)'
_diffrn_ambient_temperature 293(2)
_diffrn_measured_fraction_theta_full 0.996
_diffrn_measured_fraction_theta_max 0.995
_diffrn_measurement_device_type mercury
_diffrn_measurement_method '\w scans'
_diffrn_radiation_type MoK\a
_diffrn_radiation_wavelength 0.71073
_diffrn_reflns_av_R_equivalents 0.0269
_diffrn_reflns_av_unetI/netI 0.0286
_diffrn_reflns_Laue_measured_fraction_full 0.996
_diffrn_reflns_Laue_measured_fraction_max 0.995
_diffrn_reflns_limit_h_max 19
_diffrn_reflns_limit_h_min -19
_diffrn_reflns_limit_k_max 20
_diffrn_reflns_limit_k_min -21
_diffrn_reflns_limit_l_max 30
_diffrn_reflns_limit_l_min -30
_diffrn_reflns_number 42458
_diffrn_reflns_point_group_measured_fraction_full 0.996
_diffrn_reflns_point_group_measured_fraction_max 0.995
_diffrn_reflns_theta_full 25.242
_diffrn_reflns_theta_max 27.519
_diffrn_reflns_theta_min 2.621
_diffrn_standards_decay_% none
_diffrn_standards_interval_count none
_diffrn_standards_interval_time none
_diffrn_standards_number none
_exptl_absorpt_coefficient_mu 2.446
_exptl_absorpt_correction_T_max 1.0000
_exptl_absorpt_correction_T_min 0.8745
_exptl_absorpt_correction_type multi-scan
_exptl_crystal_colour White
_exptl_crystal_density_diffrn 1.503
_exptl_crystal_description Prism
_exptl_crystal_F_000 2608
_exptl_crystal_size_max 0.6500
_exptl_crystal_size_mid 0.4000
_exptl_crystal_size_min 0.3000
_refine_diff_density_max 1.860
_refine_diff_density_min -1.762
_refine_diff_density_rms 0.087
_refine_ls_extinction_method none
_refine_ls_goodness_of_fit_ref 1.040
_refine_ls_hydrogen_treatment constr
_refine_ls_matrix_type full
_refine_ls_number_parameters 613
_refine_ls_number_reflns 12896
_refine_ls_number_restraints 0
_refine_ls_restrained_S_all 1.040
_refine_ls_R_factor_all 0.0797
_refine_ls_R_factor_gt 0.0638
_refine_ls_shift/su_max 0.001
_refine_ls_shift/su_mean 0.000
_refine_ls_structure_factor_coef Fsqd
_refine_ls_weighting_details 'w=1/[\s^2^(Fo^2^)+(0.1052P)^2^+7.4010P] where P=(Fo^2^+2Fc^2^)/3'
_refine_ls_weighting_scheme calc
_refine_ls_wR_factor_gt 0.1799
_refine_ls_wR_factor_ref 0.1968
_reflns_Friedel_coverage 0.000
_reflns_number_gt 10074
_reflns_number_total 12896
_reflns_threshold_expression 'I > 2\s(I)'
_cod_data_source_file ic6b02913_si_002.cif
_cod_data_source_block PTC-55
_cod_depositor_comments
;
The following automatic conversions were performed:

'_exptl_absorpt_correction_type' value 'Multi-scan' changed to
'multi-scan' according to
/usr/data/users/saulius/crontab/automatic-downloads/rss-feeds/ACS/lib/dictionaries/cif_core.dic
dictionary named 'cif_core.dic' version 2.4.2 from 2011-04-26.

Automatic conversion script
Id: cif_fix_values 4268 2015-11-12 08:31:59Z antanas 
;
_cod_database_code 4345190
_shelx_shelxl_version_number 2014/7
_shelx_space_group_comment
;
The symmetry employed for this shelxl refinement is uniquely defined
by the following loop, which should always be used as a source of
symmetry information in preference to the above space-group names.
They are only intended as comments.
;

loop_
_space_group_symop_operation_xyz
'x, y, z'
'-x, y+1/2, -z+1/2'
'-x, -y, -z'
'x, -y-1/2, z-1/2'

loop_
_atom_site_label
_atom_site_type_symbol
_atom_site_fract_x
_atom_site_fract_y
_atom_site_fract_z
_atom_site_U_iso_or_equiv
_atom_site_adp_type
_atom_site_occupancy
_atom_site_site_symmetry_order
_atom_site_calc_flag
_atom_site_refinement_flags_posn
_atom_site_refinement_flags_adp
_atom_site_refinement_flags_occupancy
Ti1 Ti 0.60004(4) 0.61655(4) 0.21528(3) 0.03693(15) Uani 1 1 d . . .
Ti2 Ti 0.81766(4) 0.62198(4) 0.25473(3) 0.03984(16) Uani 1 1 d . . .
Ti3 Ti 0.71281(5) 0.54882(4) 0.34268(3) 0.03980(16) Uani 1 1 d . . .
Ti4 Ti 0.76046(5) 0.73592(4) 0.34678(3) 0.04111(16) Uani 1 1 d . . .
P1 P 0.70588(7) 0.77576(6) 0.21052(4) 0.0408(2) Uani 1 1 d . . .
P2 P 0.56357(7) 0.67445(6) 0.33225(4) 0.0428(2) Uani 1 1 d . . .
Cu Cu 0.15802(7) 0.83010(6) 0.55338(6) 0.1240(4) Uani 1 1 d . . .
Br1 Br 0.14723(7) 0.87009(7) 0.46053(5) 0.1383(4) Uani 1 1 d . . .
Br2 Br 0.18239(10) 0.78980(8) 0.64829(7) 0.1769(6) Uani 1 1 d . . .
C1A C 0.7420(16) 0.9318(12) 0.1910(9) 0.089(5) Uani 0.5 1 d . . P
C1B C 0.7686(15) 0.9170(14) 0.1708(8) 0.115(9) Uani 0.5 1 d . . P
C2A C 0.7659(17) 0.9872(16) 0.1399(13) 0.142(11) Uani 0.5 1 d . . P
C2B C 0.7224(19) 1.0034(11) 0.1529(13) 0.110(7) Uani 0.5 1 d . . P
C3 C 0.6736(7) 1.0070(4) 0.1005(4) 0.114(3) Uani 1 1 d . . .
H3A H 0.6655 1.0559 0.0797 0.136 Uiso 1 1 d R U .
C4 C 0.6132(7) 0.9459(6) 0.0816(4) 0.136(4) Uani 1 1 d . . .
H4A H 0.5645 0.9516 0.0464 0.163 Uiso 1 1 calc R U .
C5 C 0.6235(5) 0.8739(5) 0.1147(4) 0.112(3) Uani 1 1 d . . .
H5A H 0.5808 0.8324 0.1019 0.135 Uiso 1 1 calc R U .
C6 C 0.6940(3) 0.8642(3) 0.16447(19) 0.0541(10) Uani 1 1 d . . .
C7 C 0.3795(4) 0.6938(3) 0.3169(3) 0.0727(14) Uani 1 1 d . . .
H7A H 0.3698 0.6728 0.2786 0.087 Uiso 1 1 calc R U .
C8 C 0.3052(5) 0.7173(4) 0.3352(4) 0.105(3) Uani 1 1 d . . .
H8A H 0.2460 0.7124 0.3090 0.126 Uiso 1 1 calc R U .
C9 C 0.3192(7) 0.7477(4) 0.3915(5) 0.114(3) Uani 1 1 d . . .
H9A H 0.2697 0.7642 0.4035 0.137 Uiso 1 1 calc R U .
C10 C 0.4024(7) 0.7534(5) 0.4284(4) 0.115(3) Uani 1 1 d . . .
H10A H 0.4106 0.7722 0.4671 0.138 Uiso 1 1 calc R U .
C11 C 0.4795(5) 0.7326(4) 0.4122(3) 0.0929(19) Uani 1 1 d . . .
H11A H 0.5380 0.7393 0.4389 0.111 Uiso 1 1 calc R U .
C12 C 0.4669(3) 0.7017(3) 0.3555(2) 0.0578(11) Uani 1 1 d . . .
C13 C 0.9706(4) 0.7994(4) 0.3033(3) 0.0903(18) Uani 1 1 d . . .
H13A H 1.0295 0.8249 0.3186 0.135 Uiso 1 1 calc R U .
H13B H 0.9651 0.7746 0.2653 0.135 Uiso 1 1 calc R U .
H13C H 0.9235 0.8396 0.2983 0.135 Uiso 1 1 calc R U .
C14 C 0.9608(3) 0.7362(3) 0.3464(2) 0.0604(11) Uani 1 1 d . . .
H14A H 0.9629 0.7642 0.3837 0.072 Uiso 1 1 calc R U .
C15 C 1.0359(4) 0.6741(4) 0.3620(3) 0.0889(18) Uani 1 1 d . . .
H15A H 1.0940 0.7010 0.3764 0.133 Uiso 1 1 calc R U .
H15B H 1.0283 0.6386 0.3926 0.133 Uiso 1 1 calc R U .
H15C H 1.0333 0.6428 0.3269 0.133 Uiso 1 1 calc R U .
C16A C 1.0517(12) 0.5496(15) 0.2195(11) 0.115(7) Uani 0.5 1 d . . P
C16B C 1.0055(17) 0.5349(14) 0.1800(13) 0.130(9) Uani 0.5 1 d . . P
C17 C 0.9736(5) 0.6075(5) 0.1952(3) 0.102(2) Uani 1 1 d . . .
C18 C 0.9370(6) 0.6522(9) 0.1410(4) 0.185(6) Uani 1 1 d . . .
H18A H 0.9140 0.7034 0.1497 0.277 Uiso 1 1 calc R U .
H18B H 0.9843 0.6615 0.1229 0.277 Uiso 1 1 calc R U .
H18C H 0.8881 0.6218 0.1138 0.277 Uiso 1 1 calc R U .
C19A C 0.8998(18) 0.8949(19) 0.4722(15) 0.201(19) Uani 0.5 1 d . . P
C19B C 0.854(3) 0.8987(14) 0.4801(8) 0.168(15) Uani 0.5 1 d . . P
C20 C 0.8342(8) 0.8902(4) 0.4238(4) 0.156(5) Uani 1 1 d . . .
C21 C 0.8004(11) 0.9535(5) 0.3803(5) 0.185(6) Uani 1 1 d . . .
H21A H 0.7501 0.9331 0.3478 0.278 Uiso 1 1 calc R U .
H21B H 0.7799 0.9984 0.3989 0.278 Uiso 1 1 calc R U .
H21C H 0.8484 0.9711 0.3650 0.278 Uiso 1 1 calc R U .
C22 C 0.4035(5) 0.5497(6) 0.0607(3) 0.124(3) Uani 1 1 d . . .
H22A H 0.3435 0.5580 0.0328 0.186 Uiso 1 1 calc R U .
H22B H 0.4487 0.5611 0.0413 0.186 Uiso 1 1 calc R U .
H22C H 0.4096 0.4944 0.0743 0.186 Uiso 1 1 calc R U .
C23 C 0.4169(3) 0.6040(4) 0.1119(2) 0.0689(13) Uani 1 1 d . . .
H23A H 0.3718 0.5896 0.1320 0.083 Uiso 1 1 calc R U .
C24 C 0.4050(5) 0.6920(4) 0.0959(3) 0.103(2) Uani 1 1 d . . .
H24A H 0.3453 0.7006 0.0677 0.155 Uiso 1 1 calc R U .
H24B H 0.4114 0.7235 0.1314 0.155 Uiso 1 1 calc R U .
H24C H 0.4508 0.7083 0.0781 0.155 Uiso 1 1 calc R U .
C25 C 0.5938(5) 0.3690(3) 0.2666(4) 0.097(2) Uani 1 1 d . . .
H25A H 0.6583 0.3739 0.2726 0.146 Uiso 1 1 calc R U .
H25B H 0.5842 0.3422 0.3005 0.146 Uiso 1 1 calc R U .
H25C H 0.5659 0.3378 0.2310 0.146 Uiso 1 1 calc R U .
C26 C 0.5534(4) 0.4482(3) 0.2601(4) 0.100(2) Uani 1 1 d . . .
C27 C 0.4624(5) 0.4672(5) 0.2508(5) 0.149(4) Uani 1 1 d . . .
H27A H 0.4548 0.5252 0.2482 0.224 Uiso 1 1 calc R U .
H27B H 0.4255 0.4427 0.2141 0.224 Uiso 1 1 calc R U .
H27C H 0.4438 0.4471 0.2837 0.224 Uiso 1 1 calc R U .
C28 C 0.9622(5) 0.4574(5) 0.3512(4) 0.113(3) Uani 1 1 d . . .
H28A H 0.9924 0.4057 0.3555 0.170 Uiso 1 1 calc R U .
H28B H 0.9910 0.4945 0.3310 0.170 Uiso 1 1 calc R U .
H28C H 0.9665 0.4786 0.3902 0.170 Uiso 1 1 calc R U .
C29 C 0.8628(4) 0.4473(3) 0.3150(2) 0.0653(12) Uani 1 1 d . . .
H29A H 0.8348 0.4128 0.3386 0.078 Uiso 1 1 calc R U .
C30 C 0.8455(5) 0.4066(4) 0.2548(3) 0.094(2) Uani 1 1 d . . .
H30A H 0.8763 0.3551 0.2602 0.142 Uiso 1 1 calc R U .
H30B H 0.7809 0.3984 0.2367 0.142 Uiso 1 1 calc R U .
H30C H 0.8683 0.4405 0.2293 0.142 Uiso 1 1 calc R U .
C31 C 0.8186(6) 0.3934(5) 0.4771(3) 0.133(4) Uani 1 1 d . . .
H31A H 0.8192 0.3473 0.5023 0.200 Uiso 1 1 calc R U .
H31B H 0.8681 0.3888 0.4604 0.200 Uiso 1 1 calc R U .
H31C H 0.8257 0.4423 0.5004 0.200 Uiso 1 1 calc R U .
C32 C 0.7296(4) 0.3960(3) 0.4275(2) 0.0714(14) Uani 1 1 d . . .
H32A H 0.7244 0.3465 0.4035 0.086 Uiso 1 1 calc R U .
C33 C 0.6455(7) 0.4025(5) 0.4479(3) 0.120(3) Uani 1 1 d . . .
H33A H 0.6439 0.3574 0.4736 0.179 Uiso 1 1 calc R U .
H33B H 0.6477 0.4524 0.4696 0.179 Uiso 1 1 calc R U .
H33C H 0.5915 0.4018 0.4135 0.179 Uiso 1 1 calc R U .
C34 C 0.6552(4) 0.4705(3) 0.1161(2) 0.0790(15) Uani 1 1 d . . .
H34A H 0.6565 0.4519 0.0776 0.119 Uiso 1 1 calc R U .
H34B H 0.6820 0.4300 0.1459 0.119 Uiso 1 1 calc R U .
H34C H 0.5930 0.4800 0.1148 0.119 Uiso 1 1 calc R U .
C35 C 0.7090(3) 0.5486(3) 0.13196(19) 0.0600(11) Uani 1 1 d . . .
H35A H 0.7728 0.5360 0.1354 0.072 Uiso 1 1 calc R U .
C36 C 0.6775(5) 0.6127(4) 0.0852(2) 0.0812(16) Uani 1 1 d . . .
H36A H 0.6791 0.5919 0.0473 0.122 Uiso 1 1 calc R U .
H36B H 0.6160 0.6283 0.0821 0.122 Uiso 1 1 calc R U .
H36C H 0.7170 0.6591 0.0961 0.122 Uiso 1 1 calc R U .
C37 C 0.9136(5) 0.6504(6) 0.4868(3) 0.126(3) Uani 1 1 d . . .
H37A H 0.9351 0.6452 0.5297 0.189 Uiso 1 1 calc R U .
H37B H 0.9488 0.6155 0.4696 0.189 Uiso 1 1 calc R U .
H37C H 0.9204 0.7057 0.4759 0.189 Uiso 1 1 calc R U .
C38 C 0.8144(4) 0.6266(3) 0.4638(2) 0.0779(16) Uani 1 1 d . . .
H38A H 0.8099 0.5692 0.4735 0.093 Uiso 1 1 calc R U .
C39 C 0.7564(6) 0.6742(5) 0.4924(3) 0.114(3) Uani 1 1 d . . .
H39A H 0.7793 0.6676 0.5351 0.171 Uiso 1 1 calc R U .
H39B H 0.7581 0.7307 0.4825 0.171 Uiso 1 1 calc R U .
H39C H 0.6944 0.6550 0.4779 0.171 Uiso 1 1 calc R U .
O1 O 0.71131(15) 0.64358(13) 0.28732(10) 0.0337(4) Uani 1 1 d . . .
O2 O 0.61718(17) 0.72768(15) 0.18763(11) 0.0426(5) Uani 1 1 d . . .
O3 O 0.78701(18) 0.72472(16) 0.20676(11) 0.0438(5) Uani 1 1 d . . .
O4 O 0.72479(19) 0.80584(15) 0.27519(11) 0.0444(6) Uani 1 1 d . . .
O5 O 0.52848(17) 0.66398(16) 0.26385(11) 0.0438(5) Uani 1 1 d . . .
O6 O 0.63538(19) 0.74198(15) 0.35225(11) 0.0450(6) Uani 1 1 d . . .
O7 O 0.60491(19) 0.59445(15) 0.36222(11) 0.0449(6) Uani 1 1 d . . .
O8 O 0.8112(2) 0.81236(18) 0.39711(13) 0.0580(7) Uani 1 1 d . . .
O9 O 0.87159(17) 0.69618(17) 0.32444(12) 0.0461(6) Uani 1 1 d . . .
O10 O 0.9076(2) 0.59902(19) 0.22702(14) 0.0566(7) Uani 1 1 d . . .
O11 O 0.70770(17) 0.57758(15) 0.19040(11) 0.0417(5) Uani 1 1 d . . .
O12 O 0.50598(18) 0.59240(18) 0.15374(12) 0.0498(6) Uani 1 1 d . . .
O13 O 0.78245(19) 0.63467(16) 0.39871(11) 0.0475(6) Uani 1 1 d . . .
O14 O 0.81681(18) 0.52587(16) 0.30842(12) 0.0460(6) Uani 1 1 d . . .
O15 O 0.7282(2) 0.46447(16) 0.38973(12) 0.0498(6) Uani 1 1 d . . .
O16 O 0.61792(17) 0.51451(15) 0.26597(11) 0.0420(5) Uani 1 1 d . . .

loop_
_atom_site_aniso_label
_atom_site_aniso_U_11
_atom_site_aniso_U_22
_atom_site_aniso_U_33
_atom_site_aniso_U_23
_atom_site_aniso_U_13
_atom_site_aniso_U_12
Ti1 0.0369(3) 0.0371(3) 0.0339(3) 0.0005(2) 0.0068(2) -0.0005(2)
Ti2 0.0371(3) 0.0378(3) 0.0448(3) -0.0002(2) 0.0131(3) 0.0024(2)
Ti3 0.0466(4) 0.0326(3) 0.0380(3) 0.0052(2) 0.0100(3) 0.0032(3)
Ti4 0.0489(4) 0.0340(3) 0.0379(3) -0.0032(2) 0.0098(3) -0.0028(3)
P1 0.0467(5) 0.0344(4) 0.0419(4) 0.0057(3) 0.0149(4) 0.0013(4)
P2 0.0496(5) 0.0381(5) 0.0456(5) 0.0033(4) 0.0219(4) 0.0048(4)
Cu 0.0943(6) 0.0812(6) 0.2010(12) -0.0243(7) 0.0523(7) 0.0102(5)
Br1 0.1039(6) 0.1391(8) 0.1468(8) -0.0647(7) 0.0022(5) 0.0051(5)
Br2 0.1934(12) 0.1301(9) 0.2480(16) 0.0426(9) 0.1280(12) 0.0654(9)
C1A 0.124(13) 0.051(7) 0.101(13) 0.022(8) 0.049(10) -0.018(7)
C1B 0.127(16) 0.102(15) 0.081(11) 0.055(10) -0.019(9) -0.070(13)
C2A 0.124(18) 0.114(19) 0.15(2) 0.075(16) -0.010(14) -0.052(14)
C2B 0.16(2) 0.045(7) 0.147(17) 0.032(8) 0.074(16) -0.007(10)
C3 0.193(9) 0.059(4) 0.105(5) 0.043(4) 0.067(6) 0.015(5)
C4 0.127(7) 0.130(7) 0.134(7) 0.093(6) 0.018(5) 0.013(6)
C5 0.089(4) 0.106(5) 0.123(6) 0.074(5) 0.005(4) -0.009(4)
C6 0.068(3) 0.045(2) 0.055(2) 0.0119(17) 0.027(2) 0.0058(19)
C7 0.062(3) 0.067(3) 0.103(4) 0.012(3) 0.045(3) 0.009(2)
C8 0.082(4) 0.078(4) 0.182(8) 0.027(5) 0.082(5) 0.016(3)
C9 0.137(7) 0.066(4) 0.196(9) 0.015(5) 0.132(7) 0.020(4)
C10 0.148(8) 0.108(6) 0.131(6) -0.021(5) 0.105(6) 0.004(5)
C11 0.119(5) 0.099(5) 0.084(4) -0.004(3) 0.065(4) 0.013(4)
C12 0.072(3) 0.044(2) 0.074(3) 0.0106(19) 0.047(2) 0.008(2)
C13 0.075(4) 0.092(4) 0.103(4) -0.002(3) 0.026(3) -0.040(3)
C14 0.039(2) 0.065(3) 0.070(3) -0.013(2) 0.0073(18) -0.0145(19)
C15 0.047(3) 0.096(4) 0.107(5) -0.013(4) 0.000(3) -0.001(3)
C16A 0.081(11) 0.128(16) 0.162(19) 0.019(14) 0.076(11) 0.035(11)
C16B 0.139(19) 0.095(11) 0.21(3) -0.014(16) 0.130(18) 0.011(14)
C17 0.081(4) 0.141(6) 0.110(5) 0.027(4) 0.066(4) 0.035(4)
C18 0.110(6) 0.356(18) 0.119(7) 0.082(9) 0.080(6) 0.029(9)
C19A 0.120(16) 0.15(2) 0.24(3) -0.15(2) -0.070(18) 0.028(14)
C19B 0.36(5) 0.082(12) 0.056(8) -0.027(7) 0.060(16) -0.017(19)
C20 0.245(12) 0.051(4) 0.106(6) -0.030(4) -0.042(6) -0.022(5)
C21 0.340(18) 0.058(4) 0.150(9) -0.027(5) 0.064(10) -0.037(7)
C22 0.093(5) 0.161(8) 0.085(4) -0.045(5) -0.020(4) 0.005(5)
C23 0.048(2) 0.088(4) 0.055(2) 0.000(2) -0.0061(19) -0.004(2)
C24 0.079(4) 0.095(5) 0.107(5) 0.024(4) -0.011(3) 0.017(4)
C25 0.114(5) 0.047(3) 0.122(5) -0.009(3) 0.023(4) -0.016(3)
C26 0.059(3) 0.037(2) 0.193(8) 0.003(3) 0.024(4) -0.017(2)
C27 0.078(5) 0.089(5) 0.286(13) 0.029(7) 0.064(6) -0.030(4)
C28 0.073(4) 0.097(5) 0.150(7) 0.023(5) 0.005(4) 0.042(4)
C29 0.068(3) 0.047(2) 0.082(3) 0.012(2) 0.026(2) 0.023(2)
C30 0.126(5) 0.053(3) 0.121(5) -0.010(3) 0.061(4) 0.019(3)
C31 0.160(8) 0.092(5) 0.101(5) 0.049(4) -0.028(5) 0.009(5)
C32 0.110(4) 0.042(2) 0.056(2) 0.0163(19) 0.016(3) -0.002(2)
C33 0.169(8) 0.116(6) 0.097(5) 0.013(4) 0.076(5) -0.038(6)
C34 0.101(4) 0.065(3) 0.066(3) -0.026(2) 0.018(3) -0.001(3)
C35 0.066(3) 0.072(3) 0.046(2) -0.018(2) 0.0230(19) 0.000(2)
C36 0.101(4) 0.100(4) 0.045(2) -0.003(2) 0.026(3) -0.011(3)
C37 0.101(5) 0.180(9) 0.062(3) -0.002(4) -0.025(3) 0.013(5)
C38 0.115(5) 0.061(3) 0.039(2) 0.0051(19) -0.003(2) -0.007(3)
C39 0.152(7) 0.148(7) 0.046(3) -0.013(3) 0.035(4) -0.026(6)
O1 0.0358(11) 0.0294(11) 0.0343(10) 0.0002(8) 0.0086(9) 0.0015(9)
O2 0.0440(13) 0.0407(13) 0.0408(12) 0.0082(10) 0.0100(10) 0.0031(11)
O3 0.0469(14) 0.0405(13) 0.0469(13) 0.0016(10) 0.0186(11) -0.0008(11)
O4 0.0537(15) 0.0332(12) 0.0459(13) 0.0022(10) 0.0147(11) -0.0003(11)
O5 0.0418(13) 0.0442(14) 0.0466(13) 0.0037(11) 0.0154(10) 0.0039(11)
O6 0.0552(15) 0.0382(13) 0.0447(13) -0.0012(10) 0.0202(11) 0.0027(11)
O7 0.0552(15) 0.0390(13) 0.0441(13) 0.0039(10) 0.0209(11) 0.0029(11)
O8 0.073(2) 0.0437(15) 0.0503(15) -0.0124(12) 0.0086(14) -0.0087(14)
O9 0.0375(13) 0.0455(14) 0.0495(14) -0.0028(11) 0.0050(10) -0.0044(11)
O10 0.0476(15) 0.0598(18) 0.0677(18) 0.0018(14) 0.0257(14) 0.0079(13)
O11 0.0456(13) 0.0413(13) 0.0384(12) -0.0053(10) 0.0134(10) 0.0014(11)
O12 0.0451(14) 0.0522(16) 0.0437(13) 0.0006(11) 0.0016(11) -0.0033(12)
O13 0.0578(16) 0.0439(14) 0.0333(12) 0.0019(10) 0.0035(11) -0.0011(12)
O14 0.0446(14) 0.0361(13) 0.0555(15) 0.0048(11) 0.0130(11) 0.0095(11)
O15 0.0609(16) 0.0381(13) 0.0481(14) 0.0103(11) 0.0136(12) 0.0048(12)
O16 0.0457(13) 0.0318(12) 0.0470(13) 0.0002(10) 0.0122(11) -0.0046(10)

loop_
_atom_type_symbol
_atom_type_description
_atom_type_scat_dispersion_real
_atom_type_scat_dispersion_imag
_atom_type_scat_source
C C 0.0033 0.0016 'International Tables Vol C Tables 4.2.6.8 and 6.1.1.4'
H H 0.0000 0.0000 'International Tables Vol C Tables 4.2.6.8 and 6.1.1.4'
O O 0.0106 0.0060 'International Tables Vol C Tables 4.2.6.8 and 6.1.1.4'
P P 0.1023 0.0942 'International Tables Vol C Tables 4.2.6.8 and 6.1.1.4'
Ti Ti 0.2776 0.4457 'International Tables Vol C Tables 4.2.6.8 and 6.1.1.4'
Cu Cu 0.3201 1.2651 'International Tables Vol C Tables 4.2.6.8 and 6.1.1.4'
Br Br -0.2901 2.4595 'International Tables Vol C Tables 4.2.6.8 and 6.1.1.4'

loop_
_geom_angle_atom_site_label_1
_geom_angle_atom_site_label_2
_geom_angle_atom_site_label_3
_geom_angle
O12 Ti1 O5 95.78(12)
O12 Ti1 O2 95.72(12)
O5 Ti1 O2 88.76(11)
O12 Ti1 O11 103.38(12)
O5 Ti1 O11 160.84(11)
O2 Ti1 O11 89.69(11)
O12 Ti1 O16 102.90(12)
O5 Ti1 O16 89.29(10)
O2 Ti1 O16 161.37(11)
O11 Ti1 O16 86.12(10)
O12 Ti1 O1 179.26(12)
O5 Ti1 O1 84.83(10)
O2 Ti1 O1 84.71(10)
O11 Ti1 O1 76.01(9)
O16 Ti1 O1 76.67(10)
O12 Ti1 Ti3 140.74(10)
O5 Ti1 Ti3 80.44(8)
O2 Ti1 Ti3 123.04(8)
O11 Ti1 Ti3 84.44(7)
O16 Ti1 Ti3 38.48(7)
O1 Ti1 Ti3 38.93(6)
O12 Ti1 Ti2 140.72(10)
O5 Ti1 Ti2 123.01(8)
O2 Ti1 Ti2 80.51(8)
O11 Ti1 Ti2 38.06(7)
O16 Ti1 Ti2 85.06(7)
O1 Ti1 Ti2 38.74(6)
Ti3 Ti1 Ti2 61.05(2)
O10 Ti2 O9 105.16(14)
O10 Ti2 O3 92.81(13)
O9 Ti2 O3 84.79(11)
O10 Ti2 O11 102.69(13)
O9 Ti2 O11 150.27(11)
O3 Ti2 O11 83.67(11)
O10 Ti2 O14 102.81(13)
O9 Ti2 O14 92.86(11)
O3 Ti2 O14 164.27(11)
O11 Ti2 O14 90.94(11)
O10 Ti2 O1 177.52(13)
O9 Ti2 O1 76.37(10)
O3 Ti2 O1 89.27(10)
O11 Ti2 O1 76.18(9)
O14 Ti2 O1 75.07(10)
O10 Ti2 Ti1 140.32(11)
O9 Ti2 Ti1 112.69(8)
O3 Ti2 Ti1 79.51(8)
O11 Ti2 Ti1 38.09(7)
O14 Ti2 Ti1 87.12(8)
O1 Ti2 Ti1 38.88(6)
O10 Ti2 Ti4 143.05(11)
O9 Ti2 Ti4 38.58(8)
O3 Ti2 Ti4 79.47(7)
O11 Ti2 Ti4 112.12(7)
O14 Ti2 Ti4 88.98(8)
O1 Ti2 Ti4 38.80(6)
Ti1 Ti2 Ti4 74.16(2)
O10 Ti2 Ti3 140.44(11)
O9 Ti2 Ti3 82.40(8)
O3 Ti2 Ti3 126.73(8)
O11 Ti2 Ti3 82.77(7)
O14 Ti2 Ti3 37.63(7)
O1 Ti2 Ti3 37.46(6)
Ti1 Ti2 Ti3 59.06(2)
Ti4 Ti2 Ti3 59.15(2)
O15 Ti3 O7 96.49(12)
O15 Ti3 O13 101.97(12)
O7 Ti3 O13 84.06(12)
O15 Ti3 O16 105.09(12)
O7 Ti3 O16 83.57(11)
O13 Ti3 O16 151.30(11)
O15 Ti3 O1 172.58(12)
O7 Ti3 O1 90.71(10)
O13 Ti3 O1 76.94(10)
O16 Ti3 O1 77.42(9)
O15 Ti3 O14 97.68(12)
O7 Ti3 O14 165.82(11)
O13 Ti3 O14 93.73(12)
O16 Ti3 O14 92.00(11)
O1 Ti3 O14 75.16(10)
O15 Ti3 P2 122.88(10)
O7 Ti3 P2 26.40(7)
O13 Ti3 P2 78.97(9)
O16 Ti3 P2 78.45(8)
O1 Ti3 P2 64.31(7)
O14 Ti3 P2 139.44(8)
O15 Ti3 Ti1 143.83(10)
O7 Ti3 Ti1 80.42(8)
O13 Ti3 Ti1 113.40(8)
O16 Ti3 Ti1 38.78(7)
O1 Ti3 Ti1 39.40(6)
O14 Ti3 Ti1 87.68(8)
P2 Ti3 Ti1 60.32(2)
O15 Ti3 Ti4 140.56(10)
O7 Ti3 Ti4 80.08(8)
O13 Ti3 Ti4 38.67(7)
O16 Ti3 Ti4 113.41(7)
O1 Ti3 Ti4 39.22(6)
O14 Ti3 Ti4 89.43(8)
P2 Ti3 Ti4 60.11(3)
Ti1 Ti3 Ti4 74.84(2)
O15 Ti3 Ti2 135.00(10)
O7 Ti3 Ti2 128.47(8)
O13 Ti3 Ti2 83.36(8)
O16 Ti3 Ti2 84.27(7)
O1 Ti3 Ti2 37.76(6)
O14 Ti3 Ti2 37.41(7)
P2 Ti3 Ti2 102.07(3)
Ti1 Ti3 Ti2 59.88(2)
Ti4 Ti3 Ti2 59.84(2)
O8 Ti4 O4 95.95(13)
O8 Ti4 O6 99.24(14)
O4 Ti4 O6 90.40(11)
O8 Ti4 O13 103.37(13)
O4 Ti4 O13 160.48(11)
O6 Ti4 O13 89.23(11)
O8 Ti4 O1 175.27(13)
O4 Ti4 O1 84.65(10)
O6 Ti4 O1 85.44(10)
O13 Ti4 O1 75.87(10)
O8 Ti4 O9 99.89(14)
O4 Ti4 O9 90.11(11)
O6 Ti4 O9 160.71(11)
O13 Ti4 O9 83.93(12)
O1 Ti4 O9 75.40(10)
O8 Ti4 Ti3 141.08(11)
O4 Ti4 Ti3 122.92(8)
O6 Ti4 Ti3 80.19(8)
O13 Ti4 Ti3 37.98(7)
O1 Ti4 Ti3 38.82(6)
O9 Ti4 Ti3 83.36(8)
O8 Ti4 Ti2 136.73(12)
O4 Ti4 Ti2 80.12(8)
O6 Ti4 Ti2 123.71(8)
O13 Ti4 Ti2 83.88(8)
O1 Ti4 Ti2 38.72(6)
O9 Ti4 Ti2 37.67(7)
Ti3 Ti4 Ti2 61.00(2)
O2 P1 O3 110.55(15)
O2 P1 O4 112.96(15)
O3 P1 O4 109.07(15)
O2 P1 C6 107.35(19)
O3 P1 C6 110.16(18)
O4 P1 C6 106.65(18)
O6 P2 O7 109.00(16)
O6 P2 O5 112.75(15)
O7 P2 O5 110.09(15)
O6 P2 C12 108.18(19)
O7 P2 C12 109.87(17)
O5 P2 C12 106.9(2)
O6 P2 Ti3 90.87(11)
O7 P2 Ti3 35.41(10)
O5 P2 Ti3 91.10(10)
C12 P2 Ti3 145.27(14)
Br1 Cu Br2 174.90(7)
C1B C1A C6 77(3)
C1B C1A C2B 86(3)
C6 C1A C2B 114(2)
C1B C1A C2A 55(3)
C6 C1A C2A 109.3(16)
C2B C1A C2A 31.6(12)
C1A C1B C2A 97(4)
C1A C1B C6 72(3)
C2A C1B C6 125.4(18)
C1A C1B C2B 66(3)
C2A C1B C2B 32.8(14)
C6 C1B C2B 104.0(17)
C2B C2A C1B 88(3)
C2B C2A C3 57(3)
C1B C2A C3 112.8(17)
C2B C2A C1A 62(3)
C1B C2A C1A 27.3(15)
C3 C2A C1A 101.0(17)
C2A C2B C3 88(3)
C2A C2B C1A 86(3)
C3 C2B C1A 127(2)
C2A C2B C1B 59(2)
C3 C2B C1B 113.1(19)
C1A C2B C1B 28.4(10)
C2B C3 C4 116.1(10)
C2B C3 C2A 35.8(14)
C4 C3 C2A 118.4(11)
C3 C4 C5 120.1(8)
C6 C5 C4 120.6(7)
C5 C6 C1A 118.4(10)
C5 C6 C1B 115.6(8)
C1A C6 C1B 31.5(12)
C5 C6 P1 121.9(4)
C1A C6 P1 116.5(9)
C1B C6 P1 120.8(8)
C12 C7 C8 119.9(6)
C9 C8 C7 120.1(8)
C10 C9 C8 119.7(6)
C9 C10 C11 122.8(8)
C12 C11 C10 118.4(8)
C7 C12 C11 119.0(5)
C7 C12 P2 120.7(4)
C11 C12 P2 120.2(5)
O9 C14 C13 110.9(4)
O9 C14 C15 110.2(4)
C13 C14 C15 114.1(5)
C16B C16A C17 63.2(18)
C16A C16B C17 76(2)
C16B C17 C18 106.9(14)
C16B C17 O10 114.5(11)
C18 C17 O10 111.5(5)
C16B C17 C16A 40.7(11)
C18 C17 C16A 135.7(10)
O10 C17 C16A 110.5(10)
C19B C19A C20 72(3)
C19A C19B C20 72(3)
C19A C20 C19B 36(2)
C19A C20 O8 118.0(15)
C19B C20 O8 120.3(13)
C19A C20 C21 127.2(19)
C19B C20 C21 125.2(13)
O8 C20 C21 110.8(6)
O12 C23 C22 110.0(5)
O12 C23 C24 108.6(4)
C22 C23 C24 114.3(6)
C27 C26 C25 127.4(6)
C27 C26 O16 118.1(5)
C25 C26 O16 114.4(5)
O14 C29 C30 110.9(4)
O14 C29 C28 109.5(5)
C30 C29 C28 115.4(6)
O15 C32 C31 109.9(5)
O15 C32 C33 106.8(5)
C31 C32 C33 114.9(6)
O11 C35 C36 111.4(4)
O11 C35 C34 110.1(4)
C36 C35 C34 113.1(4)
O13 C38 C39 111.6(5)
O13 C38 C37 109.1(5)
C39 C38 C37 112.5(6)
Ti3 O1 Ti2 104.78(10)
Ti3 O1 Ti4 101.97(10)
Ti2 O1 Ti4 102.48(10)
Ti3 O1 Ti1 101.67(10)
Ti2 O1 Ti1 102.38(10)
Ti4 O1 Ti1 139.73(12)
P1 O2 Ti1 123.97(15)
P1 O3 Ti2 119.01(14)
P1 O4 Ti4 124.85(15)
P2 O5 Ti1 124.73(15)
P2 O6 Ti4 124.60(15)
P2 O7 Ti3 118.19(14)
C20 O8 Ti4 161.9(4)
C14 O9 Ti2 131.9(3)
C14 O9 Ti4 122.1(3)
Ti2 O9 Ti4 103.74(11)
C17 O10 Ti2 160.1(4)
C35 O11 Ti2 124.6(2)
C35 O11 Ti1 128.8(3)
Ti2 O11 Ti1 103.85(11)
C23 O12 Ti1 155.5(3)
C38 O13 Ti3 124.2(3)
C38 O13 Ti4 130.0(3)
Ti3 O13 Ti4 103.34(11)
C29 O14 Ti2 131.5(3)
C29 O14 Ti3 122.5(3)
Ti2 O14 Ti3 104.96(11)
C32 O15 Ti3 173.3(3)
C26 O16 Ti3 125.4(4)
C26 O16 Ti1 127.1(3)
Ti3 O16 Ti1 102.73(11)

loop_
_geom_bond_atom_site_label_1
_geom_bond_atom_site_label_2
_geom_bond_distance
Ti1 O12 1.742(3)
Ti1 O5 1.973(3)
Ti1 O2 1.985(3)
Ti1 O11 2.022(2)
Ti1 O16 2.026(2)
Ti1 O1 2.045(2)
Ti1 Ti3 3.1548(9)
Ti1 Ti2 3.1816(9)
Ti2 O10 1.742(3)
Ti2 O9 2.002(3)
Ti2 O3 2.004(3)
Ti2 O11 2.020(3)
Ti2 O14 2.024(3)
Ti2 O1 2.039(2)
Ti2 Ti4 3.1819(9)
Ti2 Ti3 3.2186(9)
Ti3 O15 1.743(3)
Ti3 O7 1.999(3)
Ti3 O13 1.998(3)
Ti3 O16 2.013(3)
Ti3 O1 2.024(2)
Ti3 O14 2.034(3)
Ti3 P2 3.0403(11)
Ti3 Ti4 3.1594(9)
Ti4 O8 1.735(3)
Ti4 O4 1.967(3)
Ti4 O6 1.968(3)
Ti4 O13 2.029(3)
Ti4 O1 2.042(2)
Ti4 O9 2.043(3)
P1 O2 1.522(3)
P1 O3 1.528(3)
P1 O4 1.535(3)
P1 C6 1.788(4)
P2 O6 1.533(3)
P2 O7 1.534(3)
P2 O5 1.535(3)
P2 C12 1.790(4)
Cu Br1 2.2306(19)
Cu Br2 2.239(2)
C1A C1B 0.76(3)
C1A C6 1.37(2)
C1A C2B 1.45(3)
C1A C2A 1.64(3)
C1B C2A 1.36(3)
C1B C6 1.409(18)
C1B C2B 1.59(3)
C2A C2B 0.86(3)
C2A C3 1.47(3)
C2B C3 1.23(3)
C3 C4 1.347(12)
C4 C5 1.399(9)
C5 C6 1.333(8)
C7 C12 1.373(8)
C7 C8 1.393(7)
C8 C9 1.365(12)
C9 C10 1.306(12)
C10 C11 1.395(10)
C11 C12 1.380(8)
C13 C14 1.491(8)
C14 O9 1.462(5)
C14 C15 1.499(7)
C16A C16B 1.01(3)
C16A C17 1.50(2)
C16B C17 1.38(2)
C17 C18 1.425(11)
C17 O10 1.440(6)
C19A C19B 0.78(5)
C19A C20 1.27(2)
C19B C20 1.269(18)
C20 O8 1.421(6)
C20 C21 1.437(13)
C22 C23 1.460(8)
C23 O12 1.428(5)
C23 C24 1.492(9)
C25 C26 1.431(8)
C26 C27 1.382(9)
C26 O16 1.452(5)
C28 C29 1.509(9)
C29 O14 1.458(5)
C29 C30 1.509(8)
C31 C32 1.495(9)
C32 O15 1.429(5)
C32 C33 1.515(10)
C34 C35 1.511(7)
C35 O11 1.457(4)
C35 C36 1.489(8)
C37 C38 1.502(10)
C38 O13 1.457(5)
C38 C39 1.493(10)
